data_7004237
loop_
_publ_author_name
'MacDonald, Daniel G.'
'Corrigan, John F.'

_publ_section_title
;
 New reagents for the synthesis of a series of ferrocenoyl
 functionalized copper and silver chalcogenolate complexes
;
_journal_issue 37
_journal_name_full 'Dalton Transactions'
_journal_page_first 5048
_journal_page_last 5053
_journal_paper_doi 10.1039/b804597f
_journal_year 2008
_chemical_formula_moiety 'C116 H96 Ag4 Fe4 O4 P4 S4, 2(C H2 Cl2)'
_chemical_formula_sum 'C118 H100 Ag4 Cl4 Fe4 O4 P4 S4'
_chemical_formula_weight 2630.78
_chemical_name_systematic
;
?
;
_space_group_IT_number 2
_symmetry_cell_setting triclinic
_symmetry_space_group_name_Hall '-P 1'
_symmetry_space_group_name_H-M 'P -1'
_atom_sites_solution_hydrogens geom
_atom_sites_solution_primary heavy
_atom_sites_solution_secondary difmap
_audit_creation_method SHELXL-97
_cell_angle_alpha 94.993(1)
_cell_angle_beta 114.451(1)
_cell_angle_gamma 106.023(1)
_cell_formula_units_Z 1
_cell_length_a 13.8164(3)
_cell_length_b 14.4554(3)
_cell_length_c 15.5570(3)
_cell_measurement_reflns_used 19681
_cell_measurement_temperature 150(2)
_cell_measurement_theta_max 28.70
_cell_measurement_theta_min 2.04
_cell_volume 2645.62(10)
_computing_cell_refinement 'DENZO-SMN (Otwinowski & Minor, 1997)'
_computing_data_collection 'COLLECT (Nonius, 1997-2001)'
_computing_data_reduction DENZO-SMN
_computing_molecular_graphics 'SHELXTL/PC (Sheldrick, 2001)'
_computing_publication_material SHELXTL/PC
_computing_structure_refinement 'SHELXL-97 (Sheldrick, 1997)'
_computing_structure_solution 'SHELXS-97 (Sheldrick, 1990)'
_diffrn_ambient_temperature 150(2)
_diffrn_measured_fraction_theta_full 0.993
_diffrn_measured_fraction_theta_max 0.993
_diffrn_measurement_device_type 'Nonius Kappa-CCD'
_diffrn_measurement_method '\f scans, and \w scans with \k offsets'
_diffrn_radiation_monochromator graphite
_diffrn_radiation_source 'fine-focus sealed tube'
_diffrn_radiation_type MoK\a
_diffrn_radiation_wavelength 0.71073
_diffrn_reflns_av_R_equivalents 0.0733
_diffrn_reflns_av_sigmaI/netI 0.0718
_diffrn_reflns_limit_h_max 18
_diffrn_reflns_limit_h_min -18
_diffrn_reflns_limit_k_max 19
_diffrn_reflns_limit_k_min -19
_diffrn_reflns_limit_l_max 21
_diffrn_reflns_limit_l_min -21
_diffrn_reflns_number 47730
_diffrn_reflns_theta_full 28.79
_diffrn_reflns_theta_max 28.79
_diffrn_reflns_theta_min 2.08
_diffrn_standards_number 0
_exptl_absorpt_coefficient_mu 1.551
_exptl_absorpt_correction_T_max 0.8603
_exptl_absorpt_correction_T_min 0.8298
_exptl_absorpt_correction_type multi-scan
_exptl_absorpt_process_details 'DENZO-SMN (Otwinowski & Minor, 1997)'
_exptl_crystal_colour orange
_exptl_crystal_density_diffrn 1.651
_exptl_crystal_density_method 'not measured'
_exptl_crystal_description blocks
_exptl_crystal_F_000 1324
_exptl_crystal_size_max 0.13
_exptl_crystal_size_mid 0.13
_exptl_crystal_size_min 0.10
_refine_diff_density_max 1.893
_refine_diff_density_min -1.943
_refine_diff_density_rms 0.144
_refine_ls_extinction_method none
_refine_ls_goodness_of_fit_ref 1.045
_refine_ls_hydrogen_treatment constr
_refine_ls_matrix_type full
_refine_ls_number_parameters 640
_refine_ls_number_reflns 13690
_refine_ls_number_restraints 0
_refine_ls_restrained_S_all 1.045
_refine_ls_R_factor_all 0.0927
_refine_ls_R_factor_gt 0.0548
_refine_ls_shift/su_max 0.001
_refine_ls_shift/su_mean 0.000
_refine_ls_structure_factor_coef Fsqd
_refine_ls_weighting_details 'calc w=1/[\s^2^(Fo^2^)+(0.0787P)^2^+0.0000P] where P=(Fo^2^+2Fc^2^)/3'
_refine_ls_weighting_scheme calc
_refine_ls_wR_factor_gt 0.1299
_refine_ls_wR_factor_ref 0.1485
_reflns_number_gt 9155
_reflns_number_total 13690
_reflns_threshold_expression I>2\s(I)
_cod_data_source_file b804597f.txt
_cod_data_source_block 07189d
_cod_depositor_comments
;
The following automatic conversions were performed:
'_symmetry_cell_setting' value 'Triclinic' changed to 'triclinic'
according to '/home/saulius/struct/CIF-dictionaries/cif_core.dic'
dictionary named 'cif_core.dic' version 2.4.1 from 2010-06-29.

Automatic conversion script
Id: cif_fix_enum 1527 2010-12-29 10:47:43Z saulius 
;
_cod_original_sg_symbol_Hall -P1
_cod_original_sg_symbol_H-M P-1
_cod_database_code 7004237

loop_
_symmetry_equiv_pos_as_xyz
'x, y, z'
'-x, -y, -z'

loop_
_atom_site_label
_atom_site_type_symbol
_atom_site_fract_x
_atom_site_fract_y
_atom_site_fract_z
_atom_site_U_iso_or_equiv
_atom_site_adp_type
_atom_site_occupancy
_atom_site_symmetry_multiplicity
_atom_site_calc_flag
_atom_site_refinement_flags
_atom_site_disorder_assembly
_atom_site_disorder_group
Ag1 Ag 0.39014(3) 0.30591(2) 0.33404(2) 0.02801(9) Uani 1 1 d . . .
S1 S 0.38163(9) 0.39688(7) 0.47481(8) 0.0273(2) Uani 1 1 d . . .
O1 O 0.5396(3) 0.1779(2) 0.3822(2) 0.0368(7) Uani 1 1 d . . .
Fe1 Fe 0.80282(5) 0.19556(4) 0.36169(4) 0.02856(15) Uani 1 1 d . . .
C1 C 0.7347(4) 0.2566(3) 0.4356(3) 0.0269(9) Uani 1 1 d . . .
C2 C 0.7727(4) 0.1804(3) 0.4777(3) 0.0335(10) Uani 1 1 d . . .
H2A H 0.7242 0.1188 0.4847 0.040 Uiso 1 1 calc R . .
C3 C 0.8901(4) 0.2077(3) 0.5081(3) 0.0384(11) Uani 1 1 d . . .
H3A H 0.9389 0.1684 0.5394 0.046 Uiso 1 1 calc R . .
C4 C 0.9266(4) 0.2995(3) 0.4848(3) 0.0379(11) Uani 1 1 d . . .
H4A H 1.0055 0.3360 0.4967 0.045 Uiso 1 1 calc R . .
C5 C 0.8322(4) 0.3301(3) 0.4413(3) 0.0319(10) Uani 1 1 d . . .
H5A H 0.8331 0.3920 0.4171 0.038 Uiso 1 1 calc R . .
C6 C 0.8302(5) 0.0873(4) 0.2909(3) 0.0438(12) Uani 1 1 d . . .
H6A H 0.8768 0.0465 0.3221 0.053 Uiso 1 1 calc R . .
C7 C 0.8695(5) 0.1781(4) 0.2683(4) 0.0460(12) Uani 1 1 d . . .
H7A H 0.9491 0.2131 0.2809 0.055 Uiso 1 1 calc R . .
C8 C 0.7780(5) 0.2110(4) 0.2257(3) 0.0468(13) Uani 1 1 d . . .
H8A H 0.7811 0.2737 0.2027 0.056 Uiso 1 1 calc R . .
C9 C 0.6800(4) 0.1410(4) 0.2217(3) 0.0450(12) Uani 1 1 d . . .
H9A H 0.6022 0.1451 0.1946 0.054 Uiso 1 1 calc R . .
C10 C 0.7127(5) 0.0644(4) 0.2625(4) 0.0460(13) Uani 1 1 d . . .
H10A H 0.6620 0.0043 0.2696 0.055 Uiso 1 1 calc R . .
C11 C 0.6159(4) 0.2525(3) 0.3917(3) 0.0284(9) Uani 1 1 d . . .
Ag2 Ag 0.62733(3) 0.43129(2) 0.52842(2) 0.03191(10) Uani 1 1 d . . .
S2 S 0.59278(9) 0.36156(7) 0.35920(8) 0.0273(2) Uani 1 1 d . . .
O2 O 0.1643(3) 0.3499(2) 0.4290(3) 0.0439(8) Uani 1 1 d . . .
Fe2 Fe 0.26755(5) 0.21017(4) 0.61807(5) 0.02926(15) Uani 1 1 d . . .
C12 C 0.2368(4) 0.2247(3) 0.4814(3) 0.0281(9) Uani 1 1 d . . .
C13 C 0.1371(4) 0.1595(3) 0.4802(3) 0.0366(11) Uani 1 1 d . . .
H13A H 0.0623 0.1692 0.4574 0.044 Uiso 1 1 calc R . .
C14 C 0.1636(4) 0.0783(3) 0.5177(3) 0.0426(12) Uani 1 1 d . . .
H14A H 0.1108 0.0214 0.5266 0.051 Uiso 1 1 calc R . .
C15 C 0.2782(5) 0.0937(3) 0.5424(4) 0.0434(12) Uani 1 1 d . . .
H15A H 0.3204 0.0491 0.5715 0.052 Uiso 1 1 calc R . .
C16 C 0.3242(4) 0.1840(3) 0.5197(3) 0.0309(9) Uani 1 1 d . . .
H16A H 0.4035 0.2132 0.5291 0.037 Uiso 1 1 calc R . .
C17 C 0.3216(5) 0.3495(3) 0.6997(4) 0.0484(14) Uani 1 1 d . . .
H17A H 0.3322 0.4123 0.6768 0.058 Uiso 1 1 calc R . .
C18 C 0.2203(5) 0.2883(4) 0.6985(4) 0.0587(16) Uani 1 1 d . . .
H18A H 0.1468 0.3006 0.6750 0.070 Uiso 1 1 calc R . .
C19 C 0.2431(5) 0.2079(4) 0.7379(4) 0.0573(16) Uani 1 1 d . . .
H19A H 0.1877 0.1527 0.7461 0.069 Uiso 1 1 calc R . .
C20 C 0.3565(5) 0.2178(4) 0.7632(4) 0.0506(14) Uani 1 1 d . . .
H20A H 0.3958 0.1714 0.7924 0.061 Uiso 1 1 calc R . .
C21 C 0.4038(4) 0.3047(3) 0.7390(3) 0.0409(11) Uani 1 1 d . . .
H21A H 0.4831 0.3302 0.7475 0.049 Uiso 1 1 calc R . .
C22 C 0.2458(4) 0.3224(3) 0.4578(3) 0.0288(9) Uani 1 1 d . . .
P1 P 0.23355(9) 0.18171(7) 0.19649(8) 0.0251(2) Uani 1 1 d . . .
C23 C 0.2729(3) 0.1243(3) 0.1121(3) 0.0279(9) Uani 1 1 d . . .
C24 C 0.3665(4) 0.1787(3) 0.1037(3) 0.0368(11) Uani 1 1 d . . .
H24A H 0.4096 0.2440 0.1424 0.044 Uiso 1 1 calc R . .
C25 C 0.3985(4) 0.1391(4) 0.0392(4) 0.0446(12) Uani 1 1 d . . .
H25A H 0.4612 0.1781 0.0321 0.053 Uiso 1 1 calc R . .
C26 C 0.3388(4) 0.0430(4) -0.0144(3) 0.0425(12) Uani 1 1 d . . .
H26A H 0.3615 0.0150 -0.0572 0.051 Uiso 1 1 calc R . .
C27 C 0.2456(4) -0.0125(3) -0.0055(3) 0.0393(11) Uani 1 1 d . . .
H27A H 0.2039 -0.0786 -0.0427 0.047 Uiso 1 1 calc R . .
C28 C 0.2134(4) 0.0282(3) 0.0573(3) 0.0342(10) Uani 1 1 d . . .
H28A H 0.1493 -0.0104 0.0630 0.041 Uiso 1 1 calc R . .
C29 C 0.1195(3) 0.2230(3) 0.1218(3) 0.0254(8) Uani 1 1 d . . .
C30 C 0.0594(4) 0.1903(3) 0.0215(3) 0.0313(9) Uani 1 1 d . . .
H30A H 0.0821 0.1491 -0.0118 0.038 Uiso 1 1 calc R . .
C31 C -0.0328(4) 0.2171(3) -0.0301(3) 0.0375(11) Uani 1 1 d . . .
H31A H -0.0734 0.1941 -0.0986 0.045 Uiso 1 1 calc R . .
C32 C -0.0668(4) 0.2774(3) 0.0172(4) 0.0406(11) Uani 1 1 d . . .
H32A H -0.1308 0.2952 -0.0186 0.049 Uiso 1 1 calc R . .
C33 C -0.0070(4) 0.3115(3) 0.1169(4) 0.0368(10) Uani 1 1 d . . .
H33A H -0.0298 0.3531 0.1495 0.044 Uiso 1 1 calc R . .
C34 C 0.0865(4) 0.2851(3) 0.1695(3) 0.0309(9) Uani 1 1 d . . .
H34A H 0.1279 0.3093 0.2379 0.037 Uiso 1 1 calc R . .
C35 C 0.1578(3) 0.0752(3) 0.2265(3) 0.0268(9) Uani 1 1 d . . .
C36 C 0.0406(4) 0.0383(3) 0.1872(3) 0.0309(9) Uani 1 1 d . . .
H36A H -0.0035 0.0704 0.1445 0.037 Uiso 1 1 calc R . .
C37 C -0.0124(4) -0.0451(3) 0.2101(3) 0.0375(11) Uani 1 1 d . . .
H37A H -0.0926 -0.0697 0.1835 0.045 Uiso 1 1 calc R . .
C38 C 0.0512(5) -0.0925(3) 0.2717(3) 0.0405(12) Uani 1 1 d . . .
H38A H 0.0145 -0.1502 0.2865 0.049 Uiso 1 1 calc R . .
C39 C 0.1677(4) -0.0564(3) 0.3116(3) 0.0399(11) Uani 1 1 d . . .
H39A H 0.2114 -0.0890 0.3540 0.048 Uiso 1 1 calc R . .
C40 C 0.2207(4) 0.0279(3) 0.2894(3) 0.0337(10) Uani 1 1 d . . .
H40A H 0.3010 0.0533 0.3176 0.040 Uiso 1 1 calc R . .
P2 P 0.71253(9) 0.37806(7) 0.67648(8) 0.0271(2) Uani 1 1 d . . .
C41 C 0.8597(4) 0.3980(3) 0.7061(3) 0.0283(9) Uani 1 1 d . . .
C42 C 0.9137(4) 0.4766(3) 0.6780(3) 0.0364(10) Uani 1 1 d . . .
H42A H 0.8721 0.5141 0.6413 0.044 Uiso 1 1 calc R . .
C43 C 1.0279(5) 0.5010(4) 0.7030(4) 0.0489(13) Uani 1 1 d . . .
H43A H 1.0643 0.5548 0.6833 0.059 Uiso 1 1 calc R . .
C44 C 1.0885(4) 0.4469(4) 0.7566(4) 0.0464(13) Uani 1 1 d . . .
H44A H 1.1670 0.4643 0.7750 0.056 Uiso 1 1 calc R . .
C45 C 1.0359(4) 0.3682(4) 0.7834(4) 0.0442(12) Uani 1 1 d . . .
H45A H 1.0778 0.3304 0.8191 0.053 Uiso 1 1 calc R . .
C46 C 0.9217(4) 0.3433(3) 0.7586(3) 0.0338(10) Uani 1 1 d . . .
H46A H 0.8858 0.2887 0.7777 0.041 Uiso 1 1 calc R . .
C47 C 0.7231(4) 0.4595(3) 0.7787(3) 0.0283(9) Uani 1 1 d . . .
C48 C 0.8118(4) 0.4823(3) 0.8729(3) 0.0339(10) Uani 1 1 d . . .
H48A H 0.8725 0.4581 0.8854 0.041 Uiso 1 1 calc R . .
C49 C 0.8102(4) 0.5407(3) 0.9480(3) 0.0391(11) Uani 1 1 d . . .
H49A H 0.8693 0.5552 1.0122 0.047 Uiso 1 1 calc R . .
C50 C 0.7233(4) 0.5777(3) 0.9299(4) 0.0425(12) Uani 1 1 d . . .
H50A H 0.7237 0.6182 0.9816 0.051 Uiso 1 1 calc R . .
C51 C 0.6359(4) 0.5563(3) 0.8373(4) 0.0407(12) Uani 1 1 d . . .
H51A H 0.5759 0.5813 0.8253 0.049 Uiso 1 1 calc R . .
C52 C 0.6363(4) 0.4980(3) 0.7618(3) 0.0327(10) Uani 1 1 d . . .
H52A H 0.5768 0.4842 0.6978 0.039 Uiso 1 1 calc R . .
C53 C 0.6579(3) 0.2551(3) 0.6953(3) 0.0291(9) Uani 1 1 d . . .
C54 C 0.6656(4) 0.2397(3) 0.7846(3) 0.0380(11) Uani 1 1 d . . .
H54A H 0.6998 0.2947 0.8384 0.046 Uiso 1 1 calc R . .
C55 C 0.6236(4) 0.1446(3) 0.7964(4) 0.0442(12) Uani 1 1 d . . .
H55A H 0.6314 0.1351 0.8582 0.053 Uiso 1 1 calc R . .
C56 C 0.5711(4) 0.0647(3) 0.7186(4) 0.0429(12) Uani 1 1 d . . .
H56A H 0.5419 0.0000 0.7263 0.051 Uiso 1 1 calc R . .
C57 C 0.5613(4) 0.0794(3) 0.6306(4) 0.0469(13) Uani 1 1 d . . .
H57A H 0.5250 0.0241 0.5771 0.056 Uiso 1 1 calc R . .
C58 C 0.6028(4) 0.1730(3) 0.6165(3) 0.0368(11) Uani 1 1 d . . .
H58A H 0.5938 0.1812 0.5541 0.044 Uiso 1 1 calc R . .
C1S C 0.4338(6) 0.6193(5) 1.0064(5) 0.074(2) Uani 1 1 d . . .
H1SA H 0.5139 0.6635 1.0401 0.089 Uiso 1 1 calc R . .
H1SB H 0.4217 0.5749 1.0488 0.089 Uiso 1 1 calc R . .
Cl1 Cl 0.34745(16) 0.69064(14) 0.99032(13) 0.0793(5) Uani 1 1 d . . .
Cl2 Cl 0.40968(17) 0.5492(3) 0.90031(17) 0.1693(16) Uani 1 1 d . . .

loop_
_atom_site_aniso_label
_atom_site_aniso_U_11
_atom_site_aniso_U_22
_atom_site_aniso_U_33
_atom_site_aniso_U_23
_atom_site_aniso_U_13
_atom_site_aniso_U_12
Ag1 0.02603(17) 0.02716(16) 0.02786(18) 0.00393(13) 0.01091(14) 0.00780(13)
S1 0.0269(5) 0.0233(5) 0.0301(6) 0.0028(4) 0.0131(5) 0.0070(4)
O1 0.0367(17) 0.0267(15) 0.0458(19) 0.0084(13) 0.0203(16) 0.0071(13)
Fe1 0.0310(3) 0.0321(3) 0.0262(3) 0.0070(3) 0.0136(3) 0.0151(3)
C1 0.030(2) 0.027(2) 0.026(2) 0.0043(17) 0.0124(19) 0.0143(17)
C2 0.045(3) 0.038(2) 0.028(2) 0.0128(19) 0.021(2) 0.022(2)
C3 0.038(3) 0.050(3) 0.027(2) 0.007(2) 0.008(2) 0.027(2)
C4 0.029(2) 0.043(3) 0.031(3) -0.003(2) 0.007(2) 0.012(2)
C5 0.031(2) 0.025(2) 0.033(2) 0.0007(18) 0.011(2) 0.0081(18)
C6 0.066(4) 0.048(3) 0.035(3) 0.009(2) 0.030(3) 0.035(3)
C7 0.048(3) 0.064(3) 0.037(3) 0.009(2) 0.028(3) 0.022(3)
C8 0.066(4) 0.052(3) 0.028(3) 0.016(2) 0.023(3) 0.026(3)
C9 0.038(3) 0.059(3) 0.028(3) -0.001(2) 0.005(2) 0.022(2)
C10 0.061(3) 0.036(2) 0.039(3) -0.002(2) 0.028(3) 0.009(2)
C11 0.037(2) 0.027(2) 0.026(2) 0.0041(17) 0.019(2) 0.0116(18)
Ag2 0.03705(19) 0.02985(17) 0.02616(18) 0.00624(13) 0.00955(15) 0.01548(14)
S2 0.0273(5) 0.0259(5) 0.0281(6) 0.0059(4) 0.0121(5) 0.0095(4)
O2 0.0314(17) 0.0482(19) 0.059(2) 0.0292(17) 0.0202(17) 0.0197(15)
Fe2 0.0313(3) 0.0261(3) 0.0312(3) 0.0073(2) 0.0160(3) 0.0081(3)
C12 0.032(2) 0.027(2) 0.025(2) 0.0055(17) 0.0143(19) 0.0084(17)
C13 0.033(2) 0.034(2) 0.031(2) 0.0046(19) 0.010(2) 0.0025(19)
C14 0.049(3) 0.026(2) 0.040(3) 0.006(2) 0.017(2) 0.000(2)
C15 0.064(3) 0.025(2) 0.044(3) 0.007(2) 0.025(3) 0.020(2)
C16 0.042(3) 0.030(2) 0.030(2) 0.0098(18) 0.020(2) 0.0187(19)
C17 0.071(4) 0.030(2) 0.038(3) 0.001(2) 0.025(3) 0.011(2)
C18 0.053(3) 0.076(4) 0.048(3) -0.008(3) 0.026(3) 0.026(3)
C19 0.066(4) 0.060(3) 0.045(3) 0.004(3) 0.038(3) 0.001(3)
C20 0.066(4) 0.040(3) 0.031(3) 0.010(2) 0.014(3) 0.011(3)
C21 0.039(3) 0.035(2) 0.038(3) 0.001(2) 0.014(2) 0.006(2)
C22 0.033(2) 0.032(2) 0.024(2) 0.0081(17) 0.0118(19) 0.0159(18)
P1 0.0251(5) 0.0240(5) 0.0248(6) 0.0048(4) 0.0106(5) 0.0079(4)
C23 0.027(2) 0.030(2) 0.026(2) 0.0062(17) 0.0098(18) 0.0112(17)
C24 0.042(3) 0.032(2) 0.041(3) 0.006(2) 0.025(2) 0.010(2)
C25 0.048(3) 0.052(3) 0.046(3) 0.012(2) 0.033(3) 0.017(2)
C26 0.048(3) 0.055(3) 0.030(3) 0.004(2) 0.019(2) 0.026(2)
C27 0.038(3) 0.036(2) 0.035(3) -0.003(2) 0.013(2) 0.011(2)
C28 0.035(2) 0.032(2) 0.034(2) 0.0023(19) 0.014(2) 0.0118(19)
C29 0.026(2) 0.0211(18) 0.028(2) 0.0073(16) 0.0136(18) 0.0044(16)
C30 0.032(2) 0.028(2) 0.030(2) 0.0069(18) 0.012(2) 0.0068(18)
C31 0.036(3) 0.032(2) 0.030(2) 0.0074(19) 0.005(2) 0.007(2)
C32 0.029(2) 0.036(2) 0.050(3) 0.016(2) 0.010(2) 0.011(2)
C33 0.037(3) 0.034(2) 0.043(3) 0.011(2) 0.018(2) 0.017(2)
C34 0.028(2) 0.032(2) 0.028(2) 0.0053(18) 0.0110(19) 0.0072(18)
C35 0.030(2) 0.028(2) 0.022(2) 0.0044(16) 0.0107(18) 0.0108(17)
C36 0.033(2) 0.031(2) 0.031(2) 0.0111(18) 0.015(2) 0.0124(18)
C37 0.034(2) 0.037(2) 0.042(3) 0.009(2) 0.022(2) 0.005(2)
C38 0.061(3) 0.027(2) 0.039(3) 0.010(2) 0.030(3) 0.011(2)
C39 0.053(3) 0.034(2) 0.033(3) 0.014(2) 0.018(2) 0.017(2)
C40 0.036(2) 0.036(2) 0.028(2) 0.0115(19) 0.011(2) 0.016(2)
P2 0.0302(6) 0.0255(5) 0.0252(6) 0.0076(4) 0.0103(5) 0.0121(4)
C41 0.031(2) 0.029(2) 0.022(2) 0.0031(17) 0.0087(18) 0.0128(18)
C42 0.039(3) 0.033(2) 0.035(3) 0.0069(19) 0.018(2) 0.009(2)
C43 0.053(3) 0.039(3) 0.062(4) 0.008(2) 0.037(3) 0.009(2)
C44 0.030(3) 0.048(3) 0.051(3) -0.012(2) 0.017(2) 0.010(2)
C45 0.038(3) 0.052(3) 0.039(3) 0.001(2) 0.011(2) 0.024(2)
C46 0.039(3) 0.038(2) 0.028(2) 0.0083(19) 0.014(2) 0.018(2)
C47 0.030(2) 0.0234(19) 0.030(2) 0.0077(17) 0.0145(19) 0.0059(17)
C48 0.034(2) 0.030(2) 0.033(2) 0.0041(18) 0.014(2) 0.0077(18)
C49 0.045(3) 0.034(2) 0.030(3) 0.0024(19) 0.018(2) 0.002(2)
C50 0.054(3) 0.031(2) 0.044(3) 0.001(2) 0.031(3) 0.005(2)
C51 0.049(3) 0.030(2) 0.055(3) 0.011(2) 0.034(3) 0.015(2)
C52 0.037(2) 0.028(2) 0.039(3) 0.0121(19) 0.021(2) 0.0117(19)
C53 0.026(2) 0.027(2) 0.033(2) 0.0081(17) 0.0106(19) 0.0122(17)
C54 0.043(3) 0.029(2) 0.031(2) 0.0080(19) 0.009(2) 0.008(2)
C55 0.056(3) 0.033(2) 0.048(3) 0.019(2) 0.025(3) 0.017(2)
C56 0.041(3) 0.029(2) 0.063(4) 0.008(2) 0.029(3) 0.010(2)
C57 0.049(3) 0.031(2) 0.052(3) -0.005(2) 0.024(3) 0.005(2)
C58 0.037(3) 0.037(2) 0.035(3) 0.003(2) 0.018(2) 0.011(2)
C1S 0.072(4) 0.077(4) 0.065(4) 0.005(3) 0.039(4) 0.004(4)
Cl1 0.0829(12) 0.0982(13) 0.0739(12) 0.0369(10) 0.0471(10) 0.0326(10)
Cl2 0.0589(12) 0.296(4) 0.0957(17) -0.089(2) 0.0332(12) 0.0221(17)

loop_
_atom_type_symbol
_atom_type_description
_atom_type_scat_dispersion_real
_atom_type_scat_dispersion_imag
_atom_type_scat_source
C C 0.0033 0.0016 'International Tables Vol C Tables 4.2.6.8 and 6.1.1.4'
H H 0.0000 0.0000 'International Tables Vol C Tables 4.2.6.8 and 6.1.1.4'
O O 0.0106 0.0060 'International Tables Vol C Tables 4.2.6.8 and 6.1.1.4'
P P 0.1023 0.0942 'International Tables Vol C Tables 4.2.6.8 and 6.1.1.4'
S S 0.1246 0.1234 'International Tables Vol C Tables 4.2.6.8 and 6.1.1.4'
Fe Fe 0.3463 0.8444 'International Tables Vol C Tables 4.2.6.8 and 6.1.1.4'
Ag Ag -0.8971 1.1015 'International Tables Vol C Tables 4.2.6.8 and 6.1.1.4'
Cl Cl 0.1484 0.1585 'International Tables Vol C Tables 4.2.6.8 and 6.1.1.4'

loop_
_geom_angle_atom_site_label_1
_geom_angle_atom_site_label_2
_geom_angle_atom_site_label_3
_geom_angle
_geom_angle_site_symmetry_1
_geom_angle_site_symmetry_3
_geom_angle_publ_flag
P1 Ag1 S1 126.55(4) . . ?
P1 Ag1 S2 124.03(4) . . ?
S1 Ag1 S2 109.40(3) . . ?
P1 Ag1 Ag2 166.24(3) . . ?
S1 Ag1 Ag2 61.18(3) . . ?
S2 Ag1 Ag2 49.65(2) . . ?
C22 S1 Ag1 100.20(13) . . ?
C22 S1 Ag2 105.20(14) . 2_666 ?
Ag1 S1 Ag2 117.55(4) . 2_666 ?
C2 Fe1 C10 107.08(19) . . ?
C2 Fe1 C9 123.3(2) . . ?
C10 Fe1 C9 40.6(2) . . ?
C2 Fe1 C1 41.49(16) . . ?
C10 Fe1 C1 121.48(19) . . ?
C9 Fe1 C1 106.63(18) . . ?
C2 Fe1 C8 160.4(2) . . ?
C10 Fe1 C8 68.2(2) . . ?
C9 Fe1 C8 40.8(2) . . ?
C1 Fe1 C8 123.40(19) . . ?
C2 Fe1 C6 122.12(19) . . ?
C10 Fe1 C6 40.9(2) . . ?
C9 Fe1 C6 68.3(2) . . ?
C1 Fe1 C6 158.09(19) . . ?
C8 Fe1 C6 67.6(2) . . ?
C2 Fe1 C7 157.8(2) . . ?
C10 Fe1 C7 68.4(2) . . ?
C9 Fe1 C7 68.3(2) . . ?
C1 Fe1 C7 159.6(2) . . ?
C8 Fe1 C7 40.0(2) . . ?
C6 Fe1 C7 40.29(19) . . ?
C2 Fe1 C5 68.65(18) . . ?
C10 Fe1 C5 157.9(2) . . ?
C9 Fe1 C5 122.3(2) . . ?
C1 Fe1 C5 40.92(16) . . ?
C8 Fe1 C5 108.1(2) . . ?
C6 Fe1 C5 159.8(2) . . ?
C7 Fe1 C5 123.80(19) . . ?
C2 Fe1 C3 40.42(18) . . ?
C10 Fe1 C3 123.7(2) . . ?
C9 Fe1 C3 159.8(2) . . ?
C1 Fe1 C3 68.85(17) . . ?
C8 Fe1 C3 157.9(2) . . ?
C6 Fe1 C3 108.1(2) . . ?
C7 Fe1 C3 122.7(2) . . ?
C5 Fe1 C3 67.98(18) . . ?
C2 Fe1 C4 68.22(19) . . ?
C10 Fe1 C4 160.2(2) . . ?
C9 Fe1 C4 158.0(2) . . ?
C1 Fe1 C4 68.62(17) . . ?
C8 Fe1 C4 122.6(2) . . ?
C6 Fe1 C4 124.0(2) . . ?
C7 Fe1 C4 108.3(2) . . ?
C5 Fe1 C4 40.22(17) . . ?
C3 Fe1 C4 40.40(18) . . ?
C5 C1 C2 106.5(4) . . ?
C5 C1 C11 128.9(4) . . ?
C2 C1 C11 124.5(4) . . ?
C5 C1 Fe1 70.0(2) . . ?
C2 C1 Fe1 68.8(2) . . ?
C11 C1 Fe1 123.6(3) . . ?
C3 C2 C1 108.4(4) . . ?
C3 C2 Fe1 70.7(3) . . ?
C1 C2 Fe1 69.7(2) . . ?
C3 C2 H2A 125.8 . . ?
C1 C2 H2A 125.8 . . ?
Fe1 C2 H2A 125.8 . . ?
C2 C3 C4 108.1(4) . . ?
C2 C3 Fe1 68.9(3) . . ?
C4 C3 Fe1 69.9(3) . . ?
C2 C3 H3A 125.9 . . ?
C4 C3 H3A 125.9 . . ?
Fe1 C3 H3A 125.9 . . ?
C5 C4 C3 108.3(4) . . ?
C5 C4 Fe1 69.8(2) . . ?
C3 C4 Fe1 69.7(2) . . ?
C5 C4 H4A 125.8 . . ?
C3 C4 H4A 125.8 . . ?
Fe1 C4 H4A 125.8 . . ?
C4 C5 C1 108.6(4) . . ?
C4 C5 Fe1 70.0(2) . . ?
C1 C5 Fe1 69.1(2) . . ?
C4 C5 H5A 125.7 . . ?
C1 C5 H5A 125.7 . . ?
Fe1 C5 H5A 125.7 . . ?
C7 C6 C10 108.1(5) . . ?
C7 C6 Fe1 70.1(3) . . ?
C10 C6 Fe1 69.1(3) . . ?
C7 C6 H6A 126.0 . . ?
C10 C6 H6A 126.0 . . ?
Fe1 C6 H6A 126.0 . . ?
C8 C7 C6 108.1(5) . . ?
C8 C7 Fe1 69.7(3) . . ?
C6 C7 Fe1 69.6(3) . . ?
C8 C7 H7A 126.0 . . ?
C6 C7 H7A 126.0 . . ?
Fe1 C7 H7A 126.0 . . ?
C7 C8 C9 108.7(5) . . ?
C7 C8 Fe1 70.3(3) . . ?
C9 C8 Fe1 69.4(3) . . ?
C7 C8 H8A 125.7 . . ?
C9 C8 H8A 125.7 . . ?
Fe1 C8 H8A 125.7 . . ?
C10 C9 C8 107.3(5) . . ?
C10 C9 Fe1 69.4(3) . . ?
C8 C9 Fe1 69.8(3) . . ?
C10 C9 H9A 126.3 . . ?
C8 C9 H9A 126.3 . . ?
Fe1 C9 H9A 126.3 . . ?
C9 C10 C6 107.9(5) . . ?
C9 C10 Fe1 69.9(3) . . ?
C6 C10 Fe1 70.0(3) . . ?
C9 C10 H10A 126.1 . . ?
C6 C10 H10A 126.1 . . ?
Fe1 C10 H10A 126.1 . . ?
O1 C11 C1 120.7(4) . . ?
O1 C11 S2 123.3(3) . . ?
C1 C11 S2 116.0(3) . . ?
P2 Ag2 S1 123.45(4) . 2_666 ?
P2 Ag2 S2 129.10(4) . . ?
S1 Ag2 S2 104.50(3) 2_666 . ?
P2 Ag2 Ag1 127.08(3) . . ?
S1 Ag2 Ag1 99.30(3) 2_666 . ?
S2 Ag2 Ag1 49.80(2) . . ?
C11 S2 Ag2 91.50(13) . . ?
C11 S2 Ag1 94.50(14) . . ?
Ag2 S2 Ag1 80.55(3) . . ?
C18 Fe2 C19 40.7(2) . . ?
C18 Fe2 C12 121.4(2) . . ?
C19 Fe2 C12 158.0(2) . . ?
C18 Fe2 C16 156.8(2) . . ?
C19 Fe2 C16 160.4(2) . . ?
C12 Fe2 C16 40.88(17) . . ?
C18 Fe2 C21 68.3(2) . . ?
C19 Fe2 C21 67.8(2) . . ?
C12 Fe2 C21 123.02(18) . . ?
C16 Fe2 C21 106.68(19) . . ?
C18 Fe2 C17 41.1(2) . . ?
C19 Fe2 C17 68.4(2) . . ?
C12 Fe2 C17 106.43(19) . . ?
C16 Fe2 C17 120.43(19) . . ?
C21 Fe2 C17 40.4(2) . . ?
C18 Fe2 C15 161.0(2) . . ?
C19 Fe2 C15 124.6(2) . . ?
C12 Fe2 C15 68.61(18) . . ?
C16 Fe2 C15 40.95(17) . . ?
C21 Fe2 C15 121.9(2) . . ?
C17 Fe2 C15 156.7(2) . . ?
C18 Fe2 C13 107.7(2) . . ?
C19 Fe2 C13 122.8(2) . . ?
C12 Fe2 C13 41.09(16) . . ?
C16 Fe2 C13 68.87(18) . . ?
C21 Fe2 C13 160.13(19) . . ?
C17 Fe2 C13 123.9(2) . . ?
C15 Fe2 C13 68.3(2) . . ?
C18 Fe2 C20 68.5(2) . . ?
C19 Fe2 C20 40.4(2) . . ?
C12 Fe2 C20 159.5(2) . . ?
C16 Fe2 C20 123.3(2) . . ?
C21 Fe2 C20 40.28(19) . . ?
C17 Fe2 C20 68.3(2) . . ?
C15 Fe2 C20 108.0(2) . . ?
C13 Fe2 C20 158.23(19) . . ?
C18 Fe2 C14 124.8(2) . . ?
C19 Fe2 C14 109.0(2) . . ?
C12 Fe2 C14 68.60(17) . . ?
C16 Fe2 C14 68.51(18) . . ?
C21 Fe2 C14 157.6(2) . . ?
C17 Fe2 C14 161.1(2) . . ?
C15 Fe2 C14 40.2(2) . . ?
C13 Fe2 C14 40.59(19) . . ?
C20 Fe2 C14 122.7(2) . . ?
C16 C12 C13 108.1(4) . . ?
C16 C12 C22 128.0(4) . . ?
C13 C12 C22 123.5(4) . . ?
C16 C12 Fe2 69.8(2) . . ?
C13 C12 Fe2 70.0(2) . . ?
C22 C12 Fe2 120.0(3) . . ?
C14 C13 C12 107.8(4) . . ?
C14 C13 Fe2 70.3(3) . . ?
C12 C13 Fe2 68.9(2) . . ?
C14 C13 H13A 126.1 . . ?
C12 C13 H13A 126.1 . . ?
Fe2 C13 H13A 126.1 . . ?
C15 C14 C13 108.0(4) . . ?
C15 C14 Fe2 69.2(3) . . ?
C13 C14 Fe2 69.1(2) . . ?
C15 C14 H14A 126.0 . . ?
C13 C14 H14A 126.0 . . ?
Fe2 C14 H14A 126.0 . . ?
C14 C15 C16 108.7(4) . . ?
C14 C15 Fe2 70.5(3) . . ?
C16 C15 Fe2 69.3(2) . . ?
C14 C15 H15A 125.7 . . ?
C16 C15 H15A 125.7 . . ?
Fe2 C15 H15A 125.7 . . ?
C12 C16 C15 107.4(4) . . ?
C12 C16 Fe2 69.3(2) . . ?
C15 C16 Fe2 69.8(3) . . ?
C12 C16 H16A 126.3 . . ?
C15 C16 H16A 126.3 . . ?
Fe2 C16 H16A 126.3 . . ?
C21 C17 C18 107.2(5) . . ?
C21 C17 Fe2 69.7(3) . . ?
C18 C17 Fe2 68.9(3) . . ?
C21 C17 H17A 126.4 . . ?
C18 C17 H17A 126.4 . . ?
Fe2 C17 H17A 126.4 . . ?
C19 C18 C17 107.5(5) . . ?
C19 C18 Fe2 69.8(3) . . ?
C17 C18 Fe2 70.0(3) . . ?
C19 C18 H18A 126.2 . . ?
C17 C18 H18A 126.2 . . ?
Fe2 C18 H18A 126.2 . . ?
C18 C19 C20 108.8(5) . . ?
C18 C19 Fe2 69.5(3) . . ?
C20 C19 Fe2 70.6(3) . . ?
C18 C19 H19A 125.6 . . ?
C20 C19 H19A 125.6 . . ?
Fe2 C19 H19A 125.6 . . ?
C21 C20 C19 107.1(5) . . ?
C21 C20 Fe2 69.3(3) . . ?
C19 C20 Fe2 68.9(3) . . ?
C21 C20 H20A 126.4 . . ?
C19 C20 H20A 126.4 . . ?
Fe2 C20 H20A 126.4 . . ?
C20 C21 C17 109.3(5) . . ?
C20 C21 Fe2 70.4(3) . . ?
C17 C21 Fe2 70.0(3) . . ?
C20 C21 H21A 125.4 . . ?
C17 C21 H21A 125.4 . . ?
Fe2 C21 H21A 125.4 . . ?
O2 C22 C12 121.1(4) . . ?
O2 C22 S1 122.6(3) . . ?
C12 C22 S1 116.3(3) . . ?
C29 P1 C35 101.96(18) . . ?
C29 P1 C23 105.44(19) . . ?
C35 P1 C23 102.62(18) . . ?
C29 P1 Ag1 115.49(12) . . ?
C35 P1 Ag1 115.08(14) . . ?
C23 P1 Ag1 114.61(13) . . ?
C24 C23 C28 118.7(4) . . ?
C24 C23 P1 118.6(3) . . ?
C28 C23 P1 122.7(3) . . ?
C23 C24 C25 120.8(4) . . ?
C23 C24 H24A 119.6 . . ?
C25 C24 H24A 119.6 . . ?
C26 C25 C24 119.8(4) . . ?
C26 C25 H25A 120.1 . . ?
C24 C25 H25A 120.1 . . ?
C25 C26 C27 119.7(4) . . ?
C25 C26 H26A 120.1 . . ?
C27 C26 H26A 120.1 . . ?
C28 C27 C26 119.9(4) . . ?
C28 C27 H27A 120.0 . . ?
C26 C27 H27A 120.0 . . ?
C27 C28 C23 121.0(4) . . ?
C27 C28 H28A 119.5 . . ?
C23 C28 H28A 119.5 . . ?
C30 C29 C34 119.1(4) . . ?
C30 C29 P1 123.2(3) . . ?
C34 C29 P1 117.5(3) . . ?
C31 C30 C29 120.4(4) . . ?
C31 C30 H30A 119.8 . . ?
C29 C30 H30A 119.8 . . ?
C30 C31 C32 120.6(4) . . ?
C30 C31 H31A 119.7 . . ?
C32 C31 H31A 119.7 . . ?
C33 C32 C31 119.7(4) . . ?
C33 C32 H32A 120.2 . . ?
C31 C32 H32A 120.2 . . ?
C32 C33 C34 120.2(4) . . ?
C32 C33 H33A 119.9 . . ?
C34 C33 H33A 119.9 . . ?
C33 C34 C29 120.0(4) . . ?
C33 C34 H34A 120.0 . . ?
C29 C34 H34A 120.0 . . ?
C40 C35 C36 119.0(4) . . ?
C40 C35 P1 118.0(3) . . ?
C36 C35 P1 122.9(3) . . ?
C37 C36 C35 120.3(4) . . ?
C37 C36 H36A 119.9 . . ?
C35 C36 H36A 119.9 . . ?
C38 C37 C36 120.1(4) . . ?
C38 C37 H37A 119.9 . . ?
C36 C37 H37A 119.9 . . ?
C39 C38 C37 120.2(4) . . ?
C39 C38 H38A 119.9 . . ?
C37 C38 H38A 119.9 . . ?
C38 C39 C40 119.6(5) . . ?
C38 C39 H39A 120.2 . . ?
C40 C39 H39A 120.2 . . ?
C35 C40 C39 120.8(4) . . ?
C35 C40 H40A 119.6 . . ?
C39 C40 H40A 119.6 . . ?
C41 P2 C47 103.21(19) . . ?
C41 P2 C53 105.55(19) . . ?
C47 P2 C53 102.54(18) . . ?
C41 P2 Ag2 108.29(14) . . ?
C47 P2 Ag2 110.38(14) . . ?
C53 P2 Ag2 124.78(15) . . ?
C42 C41 C46 118.8(4) . . ?
C42 C41 P2 116.8(3) . . ?
C46 C41 P2 124.3(3) . . ?
C43 C42 C41 120.6(5) . . ?
C43 C42 H42A 119.7 . . ?
C41 C42 H42A 119.7 . . ?
C44 C43 C42 119.6(5) . . ?
C44 C43 H43A 120.2 . . ?
C42 C43 H43A 120.2 . . ?
C45 C44 C43 120.3(5) . . ?
C45 C44 H44A 119.8 . . ?
C43 C44 H44A 119.8 . . ?
C44 C45 C46 120.3(5) . . ?
C44 C45 H45A 119.8 . . ?
C46 C45 H45A 119.8 . . ?
C45 C46 C41 120.2(4) . . ?
C45 C46 H46A 119.9 . . ?
C41 C46 H46A 119.9 . . ?
C52 C47 C48 119.2(4) . . ?
C52 C47 P2 117.7(3) . . ?
C48 C47 P2 123.1(3) . . ?
C49 C48 C47 119.5(4) . . ?
C49 C48 H48A 120.3 . . ?
C47 C48 H48A 120.3 . . ?
C50 C49 C48 120.5(5) . . ?
C50 C49 H49A 119.7 . . ?
C48 C49 H49A 119.7 . . ?
C51 C50 C49 120.5(4) . . ?
C51 C50 H50A 119.8 . . ?
C49 C50 H50A 119.8 . . ?
C50 C51 C52 119.6(5) . . ?
C50 C51 H51A 120.2 . . ?
C52 C51 H51A 120.2 . . ?
C51 C52 C47 120.7(4) . . ?
C51 C52 H52A 119.6 . . ?
C47 C52 H52A 119.6 . . ?
C54 C53 C58 118.1(4) . . ?
C54 C53 P2 122.5(3) . . ?
C58 C53 P2 119.3(3) . . ?
C53 C54 C55 120.9(4) . . ?
C53 C54 H54A 119.6 . . ?
C55 C54 H54A 119.6 . . ?
C56 C55 C54 120.2(5) . . ?
C56 C55 H55A 119.9 . . ?
C54 C55 H55A 119.9 . . ?
C57 C56 C55 119.2(4) . . ?
C57 C56 H56A 120.4 . . ?
C55 C56 H56A 120.4 . . ?
C56 C57 C58 122.1(4) . . ?
C56 C57 H57A 119.0 . . ?
C58 C57 H57A 119.0 . . ?
C57 C58 C53 119.5(4) . . ?
C57 C58 H58A 120.3 . . ?
C53 C58 H58A 120.3 . . ?
Cl2 C1S Cl1 113.7(4) . . ?
Cl2 C1S H1SA 108.8 . . ?
Cl1 C1S H1SA 108.8 . . ?
Cl2 C1S H1SB 108.8 . . ?
Cl1 C1S H1SB 108.8 . . ?
H1SA C1S H1SB 107.7 . . ?

loop_
_geom_bond_atom_site_label_1
_geom_bond_atom_site_label_2
_geom_bond_distance
_geom_bond_site_symmetry_2
_geom_bond_publ_flag
Ag1 P1 2.4162(11) . ?
Ag1 S1 2.5171(10) . ?
Ag1 S2 2.5364(11) . ?
Ag1 Ag2 3.2760(5) . ?
S1 C22 1.782(4) . ?
S1 Ag2 2.5245(10) 2_666 ?
O1 C11 1.230(5) . ?
Fe1 C2 2.030(4) . ?
Fe1 C10 2.030(5) . ?
Fe1 C9 2.037(5) . ?
Fe1 C1 2.041(4) . ?
Fe1 C8 2.041(5) . ?
Fe1 C6 2.043(4) . ?
Fe1 C7 2.048(4) . ?
Fe1 C5 2.052(4) . ?
Fe1 C3 2.053(5) . ?
Fe1 C4 2.054(4) . ?
C1 C5 1.431(6) . ?
C1 C2 1.442(6) . ?
C1 C11 1.475(6) . ?
C2 C3 1.411(6) . ?
C2 H2A 1.0000 . ?
C3 C4 1.418(6) . ?
C3 H3A 1.0000 . ?
C4 C5 1.412(6) . ?
C4 H4A 1.0000 . ?
C5 H5A 1.0000 . ?
C6 C7 1.409(7) . ?
C6 C10 1.422(7) . ?
C6 H6A 1.0000 . ?
C7 C8 1.399(7) . ?
C7 H7A 1.0000 . ?
C8 C9 1.423(7) . ?
C8 H8A 1.0000 . ?
C9 C10 1.413(7) . ?
C9 H9A 1.0000 . ?
C10 H10A 1.0000 . ?
C11 S2 1.767(4) . ?
Ag2 P2 2.4181(11) . ?
Ag2 S1 2.5245(10) 2_666 ?
Ag2 S2 2.5310(11) . ?
O2 C22 1.220(5) . ?
Fe2 C18 2.026(5) . ?
Fe2 C19 2.029(5) . ?
Fe2 C12 2.030(4) . ?
Fe2 C16 2.037(4) . ?
Fe2 C21 2.037(5) . ?
Fe2 C17 2.041(4) . ?
Fe2 C15 2.044(4) . ?
Fe2 C13 2.045(5) . ?
Fe2 C20 2.051(5) . ?
Fe2 C14 2.061(4) . ?
C12 C16 1.421(6) . ?
C12 C13 1.430(6) . ?
C12 C22 1.475(6) . ?
C13 C14 1.424(7) . ?
C13 H13A 1.0000 . ?
C14 C15 1.412(7) . ?
C14 H14A 1.0000 . ?
C15 C16 1.428(6) . ?
C15 H15A 1.0000 . ?
C16 H16A 1.0000 . ?
C17 C21 1.408(7) . ?
C17 C18 1.427(7) . ?
C17 H17A 1.0000 . ?
C18 C19 1.411(8) . ?
C18 H18A 1.0000 . ?
C19 C20 1.410(8) . ?
C19 H19A 1.0000 . ?
C20 C21 1.408(7) . ?
C20 H20A 1.0000 . ?
C21 H21A 1.0000 . ?
P1 C29 1.820(4) . ?
P1 C35 1.823(4) . ?
P1 C23 1.833(4) . ?
C23 C24 1.380(6) . ?
C23 C28 1.384(5) . ?
C24 C25 1.392(6) . ?
C24 H24A 0.9500 . ?
C25 C26 1.379(7) . ?
C25 H25A 0.9500 . ?
C26 C27 1.384(7) . ?
C26 H26A 0.9500 . ?
C27 C28 1.380(6) . ?
C27 H27A 0.9500 . ?
C28 H28A 0.9500 . ?
C29 C30 1.390(6) . ?
C29 C34 1.398(5) . ?
C30 C31 1.378(6) . ?
C30 H30A 0.9500 . ?
C31 C32 1.387(6) . ?
C31 H31A 0.9500 . ?
C32 C33 1.382(7) . ?
C32 H32A 0.9500 . ?
C33 C34 1.391(6) . ?
C33 H33A 0.9500 . ?
C34 H34A 0.9500 . ?
C35 C40 1.387(6) . ?
C35 C36 1.389(6) . ?
C36 C37 1.385(6) . ?
C36 H36A 0.9500 . ?
C37 C38 1.383(7) . ?
C37 H37A 0.9500 . ?
C38 C39 1.379(7) . ?
C38 H38A 0.9500 . ?
C39 C40 1.390(6) . ?
C39 H39A 0.9500 . ?
C40 H40A 0.9500 . ?
P2 C41 1.819(4) . ?
P2 C47 1.823(4) . ?
P2 C53 1.830(4) . ?
C41 C42 1.389(6) . ?
C41 C46 1.390(6) . ?
C42 C43 1.388(7) . ?
C42 H42A 0.9500 . ?
C43 C44 1.381(8) . ?
C43 H43A 0.9500 . ?
C44 C45 1.367(7) . ?
C44 H44A 0.9500 . ?
C45 C46 1.388(6) . ?
C45 H45A 0.9500 . ?
C46 H46A 0.9500 . ?
C47 C52 1.397(6) . ?
C47 C48 1.401(6) . ?
C48 C49 1.391(6) . ?
C48 H48A 0.9500 . ?
C49 C50 1.381(7) . ?
C49 H49A 0.9500 . ?
C50 C51 1.381(7) . ?
C50 H50A 0.9500 . ?
C51 C52 1.387(6) . ?
C51 H51A 0.9500 . ?
C52 H52A 0.9500 . ?
C53 C54 1.392(6) . ?
C53 C58 1.402(6) . ?
C54 C55 1.397(6) . ?
C54 H54A 0.9500 . ?
C55 C56 1.375(6) . ?
C55 H55A 0.9500 . ?
C56 C57 1.361(7) . ?
C56 H56A 0.9500 . ?
C57 C58 1.390(6) . ?
C57 H57A 0.9500 . ?
C58 H58A 0.9500 . ?
C1S Cl2 1.711(6) . ?
C1S Cl1 1.740(7) . ?
C1S H1SA 0.9900 . ?
C1S H1SB 0.9900 . ?

loop_
_geom_torsion_atom_site_label_1
_geom_torsion_atom_site_label_2
_geom_torsion_atom_site_label_3
_geom_torsion_atom_site_label_4
_geom_torsion
_geom_torsion_site_symmetry_1
_geom_torsion_site_symmetry_2
_geom_torsion_site_symmetry_3
_geom_torsion_site_symmetry_4
_geom_torsion_publ_flag
P1 Ag1 S1 C22 14.19(15) . . . . ?
S2 Ag1 S1 C22 -164.51(14) . . . . ?
Ag2 Ag1 S1 C22 -152.25(15) . . . . ?
P1 Ag1 S1 Ag2 -99.04(5) . . . 2_666 ?
S2 Ag1 S1 Ag2 82.27(5) . . . 2_666 ?
Ag2 Ag1 S1 Ag2 94.53(4) . . . 2_666 ?
C2 Fe1 C1 C5 117.7(4) . . . . ?
C10 Fe1 C1 C5 -162.2(3) . . . . ?
C9 Fe1 C1 C5 -120.4(3) . . . . ?
C8 Fe1 C1 C5 -78.9(3) . . . . ?
C6 Fe1 C1 C5 166.4(5) . . . . ?
C7 Fe1 C1 C5 -48.2(6) . . . . ?
C3 Fe1 C1 C5 80.4(3) . . . . ?
C4 Fe1 C1 C5 36.9(3) . . . . ?
C10 Fe1 C1 C2 80.1(3) . . . . ?
C9 Fe1 C1 C2 121.8(3) . . . . ?
C8 Fe1 C1 C2 163.4(3) . . . . ?
C6 Fe1 C1 C2 48.7(6) . . . . ?
C7 Fe1 C1 C2 -165.9(5) . . . . ?
C5 Fe1 C1 C2 -117.7(4) . . . . ?
C3 Fe1 C1 C2 -37.4(3) . . . . ?
C4 Fe1 C1 C2 -80.9(3) . . . . ?
C2 Fe1 C1 C11 -118.2(4) . . . . ?
C10 Fe1 C1 C11 -38.1(4) . . . . ?
C9 Fe1 C1 C11 3.7(4) . . . . ?
C8 Fe1 C1 C11 45.2(4) . . . . ?
C6 Fe1 C1 C11 -69.5(7) . . . . ?
C7 Fe1 C1 C11 75.9(7) . . . . ?
C5 Fe1 C1 C11 124.1(5) . . . . ?
C3 Fe1 C1 C11 -155.5(4) . . . . ?
C4 Fe1 C1 C11 161.0(4) . . . . ?
C5 C1 C2 C3 0.1(5) . . . . ?
C11 C1 C2 C3 177.3(4) . . . . ?
Fe1 C1 C2 C3 60.3(3) . . . . ?
C5 C1 C2 Fe1 -60.1(3) . . . . ?
C11 C1 C2 Fe1 117.0(4) . . . . ?
C10 Fe1 C2 C3 122.3(3) . . . . ?
C9 Fe1 C2 C3 163.9(3) . . . . ?
C1 Fe1 C2 C3 -119.2(4) . . . . ?
C8 Fe1 C2 C3 -164.7(5) . . . . ?
C6 Fe1 C2 C3 80.1(3) . . . . ?
C7 Fe1 C2 C3 47.9(6) . . . . ?
C5 Fe1 C2 C3 -80.7(3) . . . . ?
C4 Fe1 C2 C3 -37.3(3) . . . . ?
C10 Fe1 C2 C1 -118.5(3) . . . . ?
C9 Fe1 C2 C1 -76.9(3) . . . . ?
C8 Fe1 C2 C1 -45.6(7) . . . . ?
C6 Fe1 C2 C1 -160.7(3) . . . . ?
C7 Fe1 C2 C1 167.0(5) . . . . ?
C5 Fe1 C2 C1 38.5(2) . . . . ?
C3 Fe1 C2 C1 119.2(4) . . . . ?
C4 Fe1 C2 C1 81.9(3) . . . . ?
C1 C2 C3 C4 -0.6(5) . . . . ?
Fe1 C2 C3 C4 59.0(3) . . . . ?
C1 C2 C3 Fe1 -59.6(3) . . . . ?
C10 Fe1 C3 C2 -76.2(3) . . . . ?
C9 Fe1 C3 C2 -42.3(7) . . . . ?
C1 Fe1 C3 C2 38.3(3) . . . . ?
C8 Fe1 C3 C2 166.4(5) . . . . ?
C6 Fe1 C3 C2 -118.6(3) . . . . ?
C7 Fe1 C3 C2 -160.6(3) . . . . ?
C5 Fe1 C3 C2 82.5(3) . . . . ?
C4 Fe1 C3 C2 119.8(4) . . . . ?
C2 Fe1 C3 C4 -119.8(4) . . . . ?
C10 Fe1 C3 C4 164.0(3) . . . . ?
C9 Fe1 C3 C4 -162.1(5) . . . . ?
C1 Fe1 C3 C4 -81.5(3) . . . . ?
C8 Fe1 C3 C4 46.6(6) . . . . ?
C6 Fe1 C3 C4 121.6(3) . . . . ?
C7 Fe1 C3 C4 79.7(3) . . . . ?
C5 Fe1 C3 C4 -37.3(3) . . . . ?
C2 C3 C4 C5 0.9(5) . . . . ?
Fe1 C3 C4 C5 59.3(3) . . . . ?
C2 C3 C4 Fe1 -58.4(3) . . . . ?
C2 Fe1 C4 C5 -82.3(3) . . . . ?
C10 Fe1 C4 C5 -162.1(5) . . . . ?
C9 Fe1 C4 C5 44.0(6) . . . . ?
C1 Fe1 C4 C5 -37.5(3) . . . . ?
C8 Fe1 C4 C5 79.3(3) . . . . ?
C6 Fe1 C4 C5 162.8(3) . . . . ?
C7 Fe1 C4 C5 121.1(3) . . . . ?
C3 Fe1 C4 C5 -119.6(4) . . . . ?
C2 Fe1 C4 C3 37.3(3) . . . . ?
C10 Fe1 C4 C3 -42.6(7) . . . . ?
C9 Fe1 C4 C3 163.5(5) . . . . ?
C1 Fe1 C4 C3 82.1(3) . . . . ?
C8 Fe1 C4 C3 -161.1(3) . . . . ?
C6 Fe1 C4 C3 -77.6(3) . . . . ?
C7 Fe1 C4 C3 -119.4(3) . . . . ?
C5 Fe1 C4 C3 119.6(4) . . . . ?
C3 C4 C5 C1 -0.8(5) . . . . ?
Fe1 C4 C5 C1 58.5(3) . . . . ?
C3 C4 C5 Fe1 -59.3(3) . . . . ?
C2 C1 C5 C4 0.4(5) . . . . ?
C11 C1 C5 C4 -176.6(4) . . . . ?
Fe1 C1 C5 C4 -59.0(3) . . . . ?
C2 C1 C5 Fe1 59.4(3) . . . . ?
C11 C1 C5 Fe1 -117.5(4) . . . . ?
C2 Fe1 C5 C4 81.1(3) . . . . ?
C10 Fe1 C5 C4 164.0(5) . . . . ?
C9 Fe1 C5 C4 -162.1(3) . . . . ?
C1 Fe1 C5 C4 120.1(4) . . . . ?
C8 Fe1 C5 C4 -119.4(3) . . . . ?
C6 Fe1 C5 C4 -45.1(7) . . . . ?
C7 Fe1 C5 C4 -78.1(3) . . . . ?
C3 Fe1 C5 C4 37.5(3) . . . . ?
C2 Fe1 C5 C1 -39.0(3) . . . . ?
C10 Fe1 C5 C1 43.8(6) . . . . ?
C9 Fe1 C5 C1 77.8(3) . . . . ?
C8 Fe1 C5 C1 120.5(3) . . . . ?
C6 Fe1 C5 C1 -165.3(5) . . . . ?
C7 Fe1 C5 C1 161.8(3) . . . . ?
C3 Fe1 C5 C1 -82.7(3) . . . . ?
C4 Fe1 C5 C1 -120.1(4) . . . . ?
C2 Fe1 C6 C7 -161.8(3) . . . . ?
C10 Fe1 C6 C7 119.4(5) . . . . ?
C9 Fe1 C6 C7 81.5(3) . . . . ?
C1 Fe1 C6 C7 162.2(5) . . . . ?
C8 Fe1 C6 C7 37.3(3) . . . . ?
C5 Fe1 C6 C7 -44.3(7) . . . . ?
C3 Fe1 C6 C7 -119.6(3) . . . . ?
C4 Fe1 C6 C7 -77.9(4) . . . . ?
C2 Fe1 C6 C10 78.7(4) . . . . ?
C9 Fe1 C6 C10 -37.9(3) . . . . ?
C1 Fe1 C6 C10 42.8(7) . . . . ?
C8 Fe1 C6 C10 -82.1(3) . . . . ?
C7 Fe1 C6 C10 -119.4(5) . . . . ?
C5 Fe1 C6 C10 -163.8(5) . . . . ?
C3 Fe1 C6 C10 121.0(3) . . . . ?
C4 Fe1 C6 C10 162.7(3) . . . . ?
C10 C6 C7 C8 -0.5(5) . . . . ?
Fe1 C6 C7 C8 -59.3(3) . . . . ?
C10 C6 C7 Fe1 58.8(3) . . . . ?
C2 Fe1 C7 C8 163.7(5) . . . . ?
C10 Fe1 C7 C8 81.5(3) . . . . ?
C9 Fe1 C7 C8 37.6(3) . . . . ?
C1 Fe1 C7 C8 -41.5(7) . . . . ?
C6 Fe1 C7 C8 119.3(5) . . . . ?
C5 Fe1 C7 C8 -77.5(4) . . . . ?
C3 Fe1 C7 C8 -161.4(3) . . . . ?
C4 Fe1 C7 C8 -119.3(3) . . . . ?
C2 Fe1 C7 C6 44.4(7) . . . . ?
C10 Fe1 C7 C6 -37.8(3) . . . . ?
C9 Fe1 C7 C6 -81.7(3) . . . . ?
C1 Fe1 C7 C6 -160.9(5) . . . . ?
C8 Fe1 C7 C6 -119.3(5) . . . . ?
C5 Fe1 C7 C6 163.1(3) . . . . ?
C3 Fe1 C7 C6 79.2(4) . . . . ?
C4 Fe1 C7 C6 121.4(3) . . . . ?
C6 C7 C8 C9 0.3(5) . . . . ?
Fe1 C7 C8 C9 -59.0(3) . . . . ?
C6 C7 C8 Fe1 59.3(3) . . . . ?
C2 Fe1 C8 C7 -161.5(5) . . . . ?
C10 Fe1 C8 C7 -81.8(3) . . . . ?
C9 Fe1 C8 C7 -119.9(4) . . . . ?
C1 Fe1 C8 C7 163.9(3) . . . . ?
C6 Fe1 C8 C7 -37.6(3) . . . . ?
C5 Fe1 C8 C7 121.4(3) . . . . ?
C3 Fe1 C8 C7 45.5(6) . . . . ?
C4 Fe1 C8 C7 79.5(3) . . . . ?
C2 Fe1 C8 C9 -41.7(7) . . . . ?
C10 Fe1 C8 C9 38.0(3) . . . . ?
C1 Fe1 C8 C9 -76.2(3) . . . . ?
C6 Fe1 C8 C9 82.3(3) . . . . ?
C7 Fe1 C8 C9 119.9(4) . . . . ?
C5 Fe1 C8 C9 -118.8(3) . . . . ?
C3 Fe1 C8 C9 165.3(5) . . . . ?
C4 Fe1 C8 C9 -160.6(3) . . . . ?
C7 C8 C9 C10 0.0(5) . . . . ?
Fe1 C8 C9 C10 -59.5(3) . . . . ?
C7 C8 C9 Fe1 59.5(3) . . . . ?
C2 Fe1 C9 C10 -76.9(3) . . . . ?
C1 Fe1 C9 C10 -119.3(3) . . . . ?
C8 Fe1 C9 C10 118.5(4) . . . . ?
C6 Fe1 C9 C10 38.1(3) . . . . ?
C7 Fe1 C9 C10 81.7(3) . . . . ?
C5 Fe1 C9 C10 -161.2(3) . . . . ?
C3 Fe1 C9 C10 -45.5(7) . . . . ?
C4 Fe1 C9 C10 166.8(4) . . . . ?
C2 Fe1 C9 C8 164.5(3) . . . . ?
C10 Fe1 C9 C8 -118.5(4) . . . . ?
C1 Fe1 C9 C8 122.2(3) . . . . ?
C6 Fe1 C9 C8 -80.4(3) . . . . ?
C7 Fe1 C9 C8 -36.9(3) . . . . ?
C5 Fe1 C9 C8 80.3(3) . . . . ?
C3 Fe1 C9 C8 -164.0(5) . . . . ?
C4 Fe1 C9 C8 48.2(6) . . . . ?
C8 C9 C10 C6 -0.3(5) . . . . ?
Fe1 C9 C10 C6 -60.0(3) . . . . ?
C8 C9 C10 Fe1 59.7(3) . . . . ?
C7 C6 C10 C9 0.5(5) . . . . ?
Fe1 C6 C10 C9 59.9(3) . . . . ?
C7 C6 C10 Fe1 -59.5(3) . . . . ?
C2 Fe1 C10 C9 121.6(3) . . . . ?
C1 Fe1 C10 C9 78.6(3) . . . . ?
C8 Fe1 C10 C9 -38.2(3) . . . . ?
C6 Fe1 C10 C9 -118.7(4) . . . . ?
C7 Fe1 C10 C9 -81.4(3) . . . . ?
C5 Fe1 C10 C9 46.4(6) . . . . ?
C3 Fe1 C10 C9 162.8(3) . . . . ?
C4 Fe1 C10 C9 -165.4(5) . . . . ?
C2 Fe1 C10 C6 -119.7(3) . . . . ?
C9 Fe1 C10 C6 118.7(4) . . . . ?
C1 Fe1 C10 C6 -162.7(3) . . . . ?
C8 Fe1 C10 C6 80.5(3) . . . . ?
C7 Fe1 C10 C6 37.3(3) . . . . ?
C5 Fe1 C10 C6 165.1(5) . . . . ?
C3 Fe1 C10 C6 -78.5(3) . . . . ?
C4 Fe1 C10 C6 -46.7(7) . . . . ?
C5 C1 C11 O1 170.9(4) . . . . ?
C2 C1 C11 O1 -5.5(6) . . . . ?
Fe1 C1 C11 O1 80.5(5) . . . . ?
C5 C1 C11 S2 -11.5(6) . . . . ?
C2 C1 C11 S2 172.1(3) . . . . ?
Fe1 C1 C11 S2 -101.9(3) . . . . ?
P1 Ag1 Ag2 P2 -45.77(13) . . . . ?
S1 Ag1 Ag2 P2 81.88(5) . . . . ?
S2 Ag1 Ag2 P2 -113.35(5) . . . . ?
P1 Ag1 Ag2 S1 168.75(12) . . . 2_666 ?
S1 Ag1 Ag2 S1 -63.59(4) . . . 2_666 ?
S2 Ag1 Ag2 S1 101.18(4) . . . 2_666 ?
P1 Ag1 Ag2 S2 67.58(12) . . . . ?
S1 Ag1 Ag2 S2 -164.77(4) . . . . ?
O1 C11 S2 Ag2 91.3(4) . . . . ?
C1 C11 S2 Ag2 -86.2(3) . . . . ?
O1 C11 S2 Ag1 10.7(4) . . . . ?
C1 C11 S2 Ag1 -166.8(3) . . . . ?
P2 Ag2 S2 C11 14.98(15) . . . . ?
S1 Ag2 S2 C11 175.69(14) 2_666 . . . ?
Ag1 Ag2 S2 C11 -94.32(14) . . . . ?
P2 Ag2 S2 Ag1 109.29(4) . . . . ?
S1 Ag2 S2 Ag1 -90.00(3) 2_666 . . . ?
P1 Ag1 S2 C11 -73.83(14) . . . . ?
S1 Ag1 S2 C11 104.90(14) . . . . ?
Ag2 Ag1 S2 C11 90.77(14) . . . . ?
P1 Ag1 S2 Ag2 -164.61(4) . . . . ?
S1 Ag1 S2 Ag2 14.13(4) . . . . ?
C18 Fe2 C12 C16 160.0(3) . . . . ?
C19 Fe2 C12 C16 -169.3(5) . . . . ?
C21 Fe2 C12 C16 76.8(3) . . . . ?
C17 Fe2 C12 C16 117.8(3) . . . . ?
C15 Fe2 C12 C16 -38.1(3) . . . . ?
C13 Fe2 C12 C16 -119.1(4) . . . . ?
C20 Fe2 C12 C16 46.0(6) . . . . ?
C14 Fe2 C12 C16 -81.5(3) . . . . ?
C18 Fe2 C12 C13 -80.9(3) . . . . ?
C19 Fe2 C12 C13 -50.1(6) . . . . ?
C16 Fe2 C12 C13 119.1(4) . . . . ?
C21 Fe2 C12 C13 -164.0(3) . . . . ?
C17 Fe2 C12 C13 -123.1(3) . . . . ?
C15 Fe2 C12 C13 81.0(3) . . . . ?
C20 Fe2 C12 C13 165.2(5) . . . . ?
C14 Fe2 C12 C13 37.7(3) . . . . ?
C18 Fe2 C12 C22 37.0(4) . . . . ?
C19 Fe2 C12 C22 67.7(6) . . . . ?
C16 Fe2 C12 C22 -123.0(4) . . . . ?
C21 Fe2 C12 C22 -46.1(4) . . . . ?
C17 Fe2 C12 C22 -5.2(4) . . . . ?
C15 Fe2 C12 C22 -161.1(4) . . . . ?
C13 Fe2 C12 C22 117.9(5) . . . . ?
C20 Fe2 C12 C22 -76.9(7) . . . . ?
C14 Fe2 C12 C22 155.5(4) . . . . ?
C16 C12 C13 C14 -0.2(5) . . . . ?
C22 C12 C13 C14 -173.2(4) . . . . ?
Fe2 C12 C13 C14 -59.8(3) . . . . ?
C16 C12 C13 Fe2 59.6(3) . . . . ?
C22 C12 C13 Fe2 -113.4(4) . . . . ?
C18 Fe2 C13 C14 -123.2(3) . . . . ?
C19 Fe2 C13 C14 -81.0(4) . . . . ?
C12 Fe2 C13 C14 119.0(4) . . . . ?
C16 Fe2 C13 C14 81.2(3) . . . . ?
C21 Fe2 C13 C14 161.8(5) . . . . ?
C17 Fe2 C13 C14 -165.5(3) . . . . ?
C15 Fe2 C13 C14 37.1(3) . . . . ?
C20 Fe2 C13 C14 -47.0(7) . . . . ?
C18 Fe2 C13 C12 117.8(3) . . . . ?
C19 Fe2 C13 C12 160.0(3) . . . . ?
C16 Fe2 C13 C12 -37.8(2) . . . . ?
C21 Fe2 C13 C12 42.8(7) . . . . ?
C17 Fe2 C13 C12 75.4(3) . . . . ?
C15 Fe2 C13 C12 -81.9(3) . . . . ?
C20 Fe2 C13 C12 -166.0(5) . . . . ?
C14 Fe2 C13 C12 -119.0(4) . . . . ?
C12 C13 C14 C15 0.5(5) . . . . ?
Fe2 C13 C14 C15 -58.5(3) . . . . ?
C12 C13 C14 Fe2 58.9(3) . . . . ?
C18 Fe2 C14 C15 -164.1(3) . . . . ?
C19 Fe2 C14 C15 -121.6(3) . . . . ?
C12 Fe2 C14 C15 81.8(3) . . . . ?
C16 Fe2 C14 C15 37.7(3) . . . . ?
C21 Fe2 C14 C15 -44.0(6) . . . . ?
C17 Fe2 C14 C15 159.8(6) . . . . ?
C13 Fe2 C14 C15 119.9(4) . . . . ?
C20 Fe2 C14 C15 -78.9(4) . . . . ?
C18 Fe2 C14 C13 76.1(4) . . . . ?
C19 Fe2 C14 C13 118.6(3) . . . . ?
C12 Fe2 C14 C13 -38.1(3) . . . . ?
C16 Fe2 C14 C13 -82.2(3) . . . . ?
C21 Fe2 C14 C13 -163.9(5) . . . . ?
C17 Fe2 C14 C13 39.9(7) . . . . ?
C15 Fe2 C14 C13 -119.9(4) . . . . ?
C20 Fe2 C14 C13 161.2(3) . . . . ?
C13 C14 C15 C16 -0.6(5) . . . . ?
Fe2 C14 C15 C16 -59.0(3) . . . . ?
C13 C14 C15 Fe2 58.4(3) . . . . ?
C18 Fe2 C15 C14 43.8(8) . . . . ?
C19 Fe2 C15 C14 78.2(4) . . . . ?
C12 Fe2 C15 C14 -81.7(3) . . . . ?
C16 Fe2 C15 C14 -119.8(4) . . . . ?
C21 Fe2 C15 C14 161.8(3) . . . . ?
C17 Fe2 C15 C14 -163.6(5) . . . . ?
C13 Fe2 C15 C14 -37.4(3) . . . . ?
C20 Fe2 C15 C14 119.8(3) . . . . ?
C18 Fe2 C15 C16 163.6(7) . . . . ?
C19 Fe2 C15 C16 -162.0(3) . . . . ?
C12 Fe2 C15 C16 38.1(3) . . . . ?
C21 Fe2 C15 C16 -78.4(3) . . . . ?
C17 Fe2 C15 C16 -43.8(7) . . . . ?
C13 Fe2 C15 C16 82.4(3) . . . . ?
C20 Fe2 C15 C16 -120.4(3) . . . . ?
C14 Fe2 C15 C16 119.8(4) . . . . ?
C13 C12 C16 C15 -0.2(5) . . . . ?
C22 C12 C16 C15 172.5(4) . . . . ?
Fe2 C12 C16 C15 59.6(3) . . . . ?
C13 C12 C16 Fe2 -59.7(3) . . . . ?
C22 C12 C16 Fe2 112.9(4) . . . . ?
C14 C15 C16 C12 0.5(5) . . . . ?
Fe2 C15 C16 C12 -59.3(3) . . . . ?
C14 C15 C16 Fe2 59.7(3) . . . . ?
C18 Fe2 C16 C12 -47.8(6) . . . . ?
C19 Fe2 C16 C12 168.0(5) . . . . ?
C21 Fe2 C16 C12 -121.5(3) . . . . ?
C17 Fe2 C16 C12 -79.8(3) . . . . ?
C15 Fe2 C16 C12 118.7(4) . . . . ?
C13 Fe2 C16 C12 38.0(2) . . . . ?
C20 Fe2 C16 C12 -162.4(2) . . . . ?
C14 Fe2 C16 C12 81.7(3) . . . . ?
C18 Fe2 C16 C15 -166.5(5) . . . . ?
C19 Fe2 C16 C15 49.3(7) . . . . ?
C12 Fe2 C16 C15 -118.7(4) . . . . ?
C21 Fe2 C16 C15 119.7(3) . . . . ?
C17 Fe2 C16 C15 161.5(3) . . . . ?
C13 Fe2 C16 C15 -80.8(3) . . . . ?
C20 Fe2 C16 C15 78.8(3) . . . . ?
C14 Fe2 C16 C15 -37.0(3) . . . . ?
C18 Fe2 C17 C21 118.7(5) . . . . ?
C19 Fe2 C17 C21 80.6(3) . . . . ?
C12 Fe2 C17 C21 -122.0(3) . . . . ?
C16 Fe2 C17 C21 -79.8(3) . . . . ?
C15 Fe2 C17 C21 -48.1(7) . . . . ?
C13 Fe2 C17 C21 -163.6(3) . . . . ?
C20 Fe2 C17 C21 37.0(3) . . . . ?
C14 Fe2 C17 C21 166.3(5) . . . . ?
C19 Fe2 C17 C18 -38.1(4) . . . . ?
C12 Fe2 C17 C18 119.3(4) . . . . ?
C16 Fe2 C17 C18 161.5(3) . . . . ?
C21 Fe2 C17 C18 -118.7(5) . . . . ?
C15 Fe2 C17 C18 -166.8(5) . . . . ?
C13 Fe2 C17 C18 77.7(4) . . . . ?
C20 Fe2 C17 C18 -81.7(4) . . . . ?
C14 Fe2 C17 C18 47.5(7) . . . . ?
C21 C17 C18 C19 0.5(6) . . . . ?
Fe2 C17 C18 C19 59.9(4) . . . . ?
C21 C17 C18 Fe2 -59.4(3) . . . . ?
C12 Fe2 C18 C19 162.9(3) . . . . ?
C16 Fe2 C18 C19 -162.5(5) . . . . ?
C21 Fe2 C18 C19 -80.7(4) . . . . ?
C17 Fe2 C18 C19 -118.4(5) . . . . ?
C15 Fe2 C18 C19 45.5(9) . . . . ?
C13 Fe2 C18 C19 120.0(3) . . . . ?
C20 Fe2 C18 C19 -37.2(3) . . . . ?
C14 Fe2 C18 C19 78.5(4) . . . . ?
C19 Fe2 C18 C17 118.4(5) . . . . ?
C12 Fe2 C18 C17 -78.7(4) . . . . ?
C16 Fe2 C18 C17 -44.0(7) . . . . ?
C21 Fe2 C18 C17 37.7(3) . . . . ?
C15 Fe2 C18 C17 163.9(6) . . . . ?
C13 Fe2 C18 C17 -121.6(3) . . . . ?
C20 Fe2 C18 C17 81.2(4) . . . . ?
C14 Fe2 C18 C17 -163.1(3) . . . . ?
C17 C18 C19 C20 -0.2(6) . . . . ?
Fe2 C18 C19 C20 59.9(4) . . . . ?
C17 C18 C19 Fe2 -60.1(3) . . . . ?
C12 Fe2 C19 C18 -42.0(7) . . . . ?
C16 Fe2 C19 C18 159.3(5) . . . . ?
C21 Fe2 C19 C18 82.1(4) . . . . ?
C17 Fe2 C19 C18 38.4(3) . . . . ?
C15 Fe2 C19 C18 -163.6(3) . . . . ?
C13 Fe2 C19 C18 -78.9(4) . . . . ?
C20 Fe2 C19 C18 119.8(5) . . . . ?
C14 Fe2 C19 C18 -121.7(3) . . . . ?
C18 Fe2 C19 C20 -119.8(5) . . . . ?
C12 Fe2 C19 C20 -161.8(4) . . . . ?
C16 Fe2 C19 C20 39.5(7) . . . . ?
C21 Fe2 C19 C20 -37.7(3) . . . . ?
C17 Fe2 C19 C20 -81.4(3) . . . . ?
C15 Fe2 C19 C20 76.6(4) . . . . ?
C13 Fe2 C19 C20 161.4(3) . . . . ?
C14 Fe2 C19 C20 118.6(3) . . . . ?
C18 C19 C20 C21 -0.2(6) . . . . ?
Fe2 C19 C20 C21 59.0(3) . . . . ?
C18 C19 C20 Fe2 -59.2(4) . . . . ?
C18 Fe2 C20 C21 -81.4(3) . . . . ?
C19 Fe2 C20 C21 -118.9(5) . . . . ?
C12 Fe2 C20 C21 41.6(7) . . . . ?
C16 Fe2 C20 C21 75.9(4) . . . . ?
C17 Fe2 C20 C21 -37.1(3) . . . . ?
C15 Fe2 C20 C21 118.4(3) . . . . ?
C13 Fe2 C20 C21 -165.3(5) . . . . ?
C14 Fe2 C20 C21 160.2(3) . . . . ?
C18 Fe2 C20 C19 37.5(3) . . . . ?
C12 Fe2 C20 C19 160.5(5) . . . . ?
C16 Fe2 C20 C19 -165.2(3) . . . . ?
C21 Fe2 C20 C19 118.9(5) . . . . ?
C17 Fe2 C20 C19 81.8(4) . . . . ?
C15 Fe2 C20 C19 -122.7(3) . . . . ?
C13 Fe2 C20 C19 -46.5(7) . . . . ?
C14 Fe2 C20 C19 -80.9(4) . . . . ?
C19 C20 C21 C17 0.5(6) . . . . ?
Fe2 C20 C21 C17 59.3(3) . . . . ?
C19 C20 C21 Fe2 -58.8(3) . . . . ?
C18 C17 C21 C20 -0.7(5) . . . . ?
Fe2 C17 C21 C20 -59.6(3) . . . . ?
C18 C17 C21 Fe2 58.9(3) . . . . ?
C18 Fe2 C21 C20 81.9(4) . . . . ?
C19 Fe2 C21 C20 37.8(3) . . . . ?
C12 Fe2 C21 C20 -163.9(3) . . . . ?
C16 Fe2 C21 C20 -122.2(3) . . . . ?
C17 Fe2 C21 C20 120.2(5) . . . . ?
C15 Fe2 C21 C20 -80.1(4) . . . . ?
C13 Fe2 C21 C20 164.0(5) . . . . ?
C14 Fe2 C21 C20 -48.2(7) . . . . ?
C18 Fe2 C21 C17 -38.3(3) . . . . ?
C19 Fe2 C21 C17 -82.4(3) . . . . ?
C12 Fe2 C21 C17 75.9(3) . . . . ?
C16 Fe2 C21 C17 117.6(3) . . . . ?
C15 Fe2 C21 C17 159.7(3) . . . . ?
C13 Fe2 C21 C17 43.8(7) . . . . ?
C20 Fe2 C21 C17 -120.2(5) . . . . ?
C14 Fe2 C21 C17 -168.4(5) . . . . ?
C16 C12 C22 O2 -176.8(4) . . . . ?
C13 C12 C22 O2 -5.2(7) . . . . ?
Fe2 C12 C22 O2 -89.9(5) . . . . ?
C16 C12 C22 S1 2.6(6) . . . . ?
C13 C12 C22 S1 174.2(3) . . . . ?
Fe2 C12 C22 S1 89.5(3) . . . . ?
Ag1 S1 C22 O2 -107.8(4) . . . . ?
Ag2 S1 C22 O2 14.6(4) 2_666 . . . ?
Ag1 S1 C22 C12 72.8(3) . . . . ?
Ag2 S1 C22 C12 -164.8(3) 2_666 . . . ?
S1 Ag1 P1 C29 61.54(15) . . . . ?
S2 Ag1 P1 C29 -119.94(14) . . . . ?
Ag2 Ag1 P1 C29 -178.16(15) . . . . ?
S1 Ag1 P1 C35 -56.92(16) . . . . ?
S2 Ag1 P1 C35 121.60(15) . . . . ?
Ag2 Ag1 P1 C35 63.4(2) . . . . ?
S1 Ag1 P1 C23 -175.58(15) . . . . ?
S2 Ag1 P1 C23 2.93(16) . . . . ?
Ag2 Ag1 P1 C23 -55.3(2) . . . . ?
C29 P1 C23 C24 99.3(4) . . . . ?
C35 P1 C23 C24 -154.3(4) . . . . ?
Ag1 P1 C23 C24 -28.8(4) . . . . ?
C29 P1 C23 C28 -81.5(4) . . . . ?
C35 P1 C23 C28 24.9(4) . . . . ?
Ag1 P1 C23 C28 150.4(3) . . . . ?
C28 C23 C24 C25 2.0(7) . . . . ?
P1 C23 C24 C25 -178.7(4) . . . . ?
C23 C24 C25 C26 -2.5(8) . . . . ?
C24 C25 C26 C27 1.7(8) . . . . ?
C25 C26 C27 C28 -0.4(8) . . . . ?
C26 C27 C28 C23 0.0(7) . . . . ?
C24 C23 C28 C27 -0.8(7) . . . . ?
P1 C23 C28 C27 -180.0(4) . . . . ?
C35 P1 C29 C30 -91.1(3) . . . . ?
C23 P1 C29 C30 15.7(4) . . . . ?
Ag1 P1 C29 C30 143.4(3) . . . . ?
C35 P1 C29 C34 84.2(3) . . . . ?
C23 P1 C29 C34 -169.0(3) . . . . ?
Ag1 P1 C29 C34 -41.4(3) . . . . ?
C34 C29 C30 C31 -1.3(6) . . . . ?
P1 C29 C30 C31 173.9(3) . . . . ?
C29 C30 C31 C32 0.3(6) . . . . ?
C30 C31 C32 C33 0.6(7) . . . . ?
C31 C32 C33 C34 -0.3(7) . . . . ?
C32 C33 C34 C29 -0.7(6) . . . . ?
C30 C29 C34 C33 1.5(6) . . . . ?
P1 C29 C34 C33 -174.0(3) . . . . ?
C29 P1 C35 C40 -175.9(3) . . . . ?
C23 P1 C35 C40 75.1(4) . . . . ?
Ag1 P1 C35 C40 -50.1(4) . . . . ?
C29 P1 C35 C36 6.0(4) . . . . ?
C23 P1 C35 C36 -103.1(4) . . . . ?
Ag1 P1 C35 C36 131.8(3) . . . . ?
C40 C35 C36 C37 -0.5(6) . . . . ?
P1 C35 C36 C37 177.6(3) . . . . ?
C35 C36 C37 C38 -0.5(7) . . . . ?
C36 C37 C38 C39 0.8(7) . . . . ?
C37 C38 C39 C40 -0.1(7) . . . . ?
C36 C35 C40 C39 1.2(6) . . . . ?
P1 C35 C40 C39 -177.0(3) . . . . ?
C38 C39 C40 C35 -0.9(7) . . . . ?
S1 Ag2 P2 C41 -92.87(14) 2_666 . . . ?
S2 Ag2 P2 C41 64.59(14) . . . . ?
Ag1 Ag2 P2 C41 129.22(13) . . . . ?
S1 Ag2 P2 C47 19.44(15) 2_666 . . . ?
S2 Ag2 P2 C47 176.90(14) . . . . ?
Ag1 Ag2 P2 C47 -118.46(14) . . . . ?
S1 Ag2 P2 C53 142.14(17) 2_666 . . . ?
S2 Ag2 P2 C53 -60.40(18) . . . . ?
Ag1 Ag2 P2 C53 4.23(18) . . . . ?
C47 P2 C41 C42 -86.2(3) . . . . ?
C53 P2 C41 C42 166.5(3) . . . . ?
Ag2 P2 C41 C42 30.8(3) . . . . ?
C47 P2 C41 C46 90.3(4) . . . . ?
C53 P2 C41 C46 -17.0(4) . . . . ?
Ag2 P2 C41 C46 -152.7(3) . . . . ?
C46 C41 C42 C43 -0.8(6) . . . . ?
P2 C41 C42 C43 175.9(3) . . . . ?
C41 C42 C43 C44 -0.3(7) . . . . ?
C42 C43 C44 C45 1.4(7) . . . . ?
C43 C44 C45 C46 -1.3(7) . . . . ?
C44 C45 C46 C41 0.2(7) . . . . ?
C42 C41 C46 C45 0.8(6) . . . . ?
P2 C41 C46 C45 -175.6(3) . . . . ?
C41 P2 C47 C52 150.8(3) . . . . ?
C53 P2 C47 C52 -99.6(3) . . . . ?
Ag2 P2 C47 C52 35.3(3) . . . . ?
C41 P2 C47 C48 -31.1(4) . . . . ?
C53 P2 C47 C48 78.5(4) . . . . ?
Ag2 P2 C47 C48 -146.6(3) . . . . ?
C52 C47 C48 C49 1.6(6) . . . . ?
P2 C47 C48 C49 -176.4(3) . . . . ?
C47 C48 C49 C50 -1.3(6) . . . . ?
C48 C49 C50 C51 0.9(7) . . . . ?
C49 C50 C51 C52 -0.7(7) . . . . ?
C50 C51 C52 C47 1.1(6) . . . . ?
C48 C47 C52 C51 -1.5(6) . . . . ?
P2 C47 C52 C51 176.6(3) . . . . ?
C41 P2 C53 C54 88.4(4) . . . . ?
C47 P2 C53 C54 -19.3(4) . . . . ?
Ag2 P2 C53 C54 -145.4(3) . . . . ?
C41 P2 C53 C58 -93.7(4) . . . . ?
C47 P2 C53 C58 158.5(4) . . . . ?
Ag2 P2 C53 C58 32.4(4) . . . . ?
C58 C53 C54 C55 2.6(7) . . . . ?
P2 C53 C54 C55 -179.5(4) . . . . ?
C53 C54 C55 C56 -1.8(8) . . . . ?
C54 C55 C56 C57 0.5(8) . . . . ?
C55 C56 C57 C58 0.0(8) . . . . ?
C56 C57 C58 C53 0.9(8) . . . . ?
C54 C53 C58 C57 -2.1(7) . . . . ?
P2 C53 C58 C57 179.9(4) . . . . ?
